data_7025921
loop_
_publ_author_name
'Langley, Stuart K.'
'Chilton, Nicholas F.'
'Massi, Massimiliano'
'Moubaraki, Boujemaa'
'Berry, Kevin J.'
'Murray, Keith S.'

_publ_section_title
;
 Synthesis and characterization of homo- and heterovalent tetra- hexa-
 hepta- and decanuclear manganese clusters using pyridyl functionalized
 beta-diketone, carboxylate and triethanolamine ligands.
;
_journal_issue 31
_journal_name_full 'Dalton transactions (Cambridge, England : 2003)'
_journal_page_first 7236
_journal_page_last 7249
_journal_paper_doi 10.1039/c0dt00054j
_journal_volume 39
_journal_year 2010
_chemical_formula_moiety
;
C90 H75 Mn7 N7 O18, 2(C H4 O), 2(B F4), 2(C H2 Cl2)
;
_chemical_formula_sum 'C94 H87 B2 Cl4 F8 Mn7 N7 O20'
_chemical_formula_weight 2334.74
_chemical_name_systematic
;
?
;
_space_group_IT_number 2
_symmetry_cell_setting triclinic
_symmetry_space_group_name_Hall '-P 1'
_symmetry_space_group_name_H-M 'P -1'
_atom_sites_solution_hydrogens geom
_atom_sites_solution_primary direct
_atom_sites_solution_secondary difmap
_cell_angle_alpha 64.941(3)
_cell_angle_beta 88.285(4)
_cell_angle_gamma 89.973(3)
_cell_formula_units_Z 1
_cell_length_a 13.7852(10)
_cell_length_b 14.7338(10)
_cell_length_c 15.1269(11)
_cell_measurement_reflns_used 9979
_cell_measurement_temperature 123(2)
_cell_measurement_theta_max 30.38
_cell_measurement_theta_min 2.54
_cell_volume 2781.7(3)
_computing_cell_refinement 'Bruker Apex2 V2.0'
_computing_data_collection 'Bruker Apex2 V2.0'
_computing_data_reduction 'Bruker Apex2 V2.0'
_computing_molecular_graphics X-SEED
_computing_publication_material 'XCIF V6.12 (BrukerAXS, 2001).'
_computing_structure_refinement 'SHELXL-97 (Sheldrick, 1997)'
_computing_structure_solution 'SHELXS-97 (Sheldrick, 1990)'
_diffrn_ambient_temperature 123(2)
_diffrn_measured_fraction_theta_full 0.972
_diffrn_measured_fraction_theta_max 0.972
_diffrn_measurement_device_type 'APEX X8'
_diffrn_measurement_method 'scans in phi and omega'
_diffrn_radiation_monochromator graphite
_diffrn_radiation_source 'fine-focus sealed tube'
_diffrn_radiation_type MoK\a
_diffrn_radiation_wavelength 0.71073
_diffrn_reflns_av_R_equivalents 0.0319
_diffrn_reflns_av_sigmaI/netI 0.0388
_diffrn_reflns_limit_h_max 19
_diffrn_reflns_limit_h_min -19
_diffrn_reflns_limit_k_max 21
_diffrn_reflns_limit_k_min -21
_diffrn_reflns_limit_l_max 21
_diffrn_reflns_limit_l_min -21
_diffrn_reflns_number 59886
_diffrn_reflns_theta_full 30.67
_diffrn_reflns_theta_max 30.67
_diffrn_reflns_theta_min 2.11
_diffrn_standards_decay_% 0
_diffrn_standards_interval_count 0
_diffrn_standards_interval_time 0
_diffrn_standards_number 0
_exptl_absorpt_coefficient_mu 0.842
_exptl_absorpt_correction_T_max 0.919
_exptl_absorpt_correction_T_min 0.817
_exptl_absorpt_correction_type multi-scan
_exptl_absorpt_process_details SADABS
_exptl_crystal_colour red
_exptl_crystal_density_diffrn 1.291
_exptl_crystal_density_method 'not measured'
_exptl_crystal_description plate
_exptl_crystal_F_000 1098
_exptl_crystal_size_max 0.40
_exptl_crystal_size_mid 0.20
_exptl_crystal_size_min 0.10
_platon_squeeze_details
;
;
_refine_diff_density_max 1.110
_refine_diff_density_min -0.814
_refine_diff_density_rms 0.115
_refine_ls_extinction_method none
_refine_ls_goodness_of_fit_ref 1.057
_refine_ls_hydrogen_treatment constr
_refine_ls_matrix_type full
_refine_ls_number_parameters 714
_refine_ls_number_reflns 16754
_refine_ls_number_restraints 21
_refine_ls_restrained_S_all 1.060
_refine_ls_R_factor_all 0.0750
_refine_ls_R_factor_gt 0.0589
_refine_ls_shift/su_max 0.001
_refine_ls_shift/su_mean 0.000
_refine_ls_structure_factor_coef Fsqd
_refine_ls_weighting_details 'calc w=1/[\s^2^(Fo^2^)+(0.0870P)^2^+2.8261P] where P=(Fo^2^+2Fc^2^)/3'
_refine_ls_weighting_scheme calc
_refine_ls_wR_factor_gt 0.1651
_refine_ls_wR_factor_ref 0.1761
_reflns_number_gt 13180
_reflns_number_total 16754
_reflns_threshold_expression >2sigma(I)
_cod_data_source_file c0dt00054j.txt
_cod_data_source_block 3
_cod_depositor_comments
;
The following automatic conversions were performed:

'_symmetry_cell_setting' value 'Triclinic' changed to 'triclinic'
according to /home/saulius/struct/CIF-dictionaries/cif_core.dic
dictionary named 'cif_core.dic' version 2.4.2 from 2011-04-26.

Automatic conversion script
Id: cif_fix_values 1891 2012-01-12 08:04:46Z andrius 
;
_cod_original_sg_symbol_H-M P-1
_cod_original_formula_sum 'C94 H87 B2 F8 Mn7 N7 O20 Cl4'
_cod_database_code 7025921

loop_
_symmetry_equiv_pos_as_xyz
'x, y, z'
'-x, -y, -z'

loop_
_atom_site_label
_atom_site_type_symbol
_atom_site_fract_x
_atom_site_fract_y
_atom_site_fract_z
_atom_site_U_iso_or_equiv
_atom_site_adp_type
_atom_site_occupancy
_atom_site_symmetry_multiplicity
_atom_site_calc_flag
_atom_site_refinement_flags
_atom_site_disorder_assembly
_atom_site_disorder_group
Mn1 Mn 0.54931(5) 0.01120(5) 0.49211(5) 0.01695(13) Uani 0.50 1 d P . .
Mn2 Mn 0.51098(3) 0.05592(3) 0.69072(3) 0.02354(9) Uani 1 1 d . . .
Mn3 Mn 0.45585(3) 0.23212(3) 0.47211(3) 0.02253(9) Uani 1 1 d . . .
Mn4 Mn 0.48222(3) 0.18214(3) 0.27764(3) 0.02366(9) Uani 1 1 d . . .
F1S F 0.84852(13) -0.35864(14) 1.25392(14) 0.0444(4) Uani 1 1 d . . .
F2S F 0.89476(19) -0.44118(16) 1.16319(18) 0.0641(6) Uani 1 1 d . . .
F3S F 0.88701(14) -0.27211(14) 1.09314(14) 0.0467(5) Uani 1 1 d . . .
F4S F 0.74948(15) -0.3658(2) 1.14031(17) 0.0740(8) Uani 1 1 d . . .
O1 O 0.6148(3) -0.1353(3) 0.5860(3) 0.0208(7) Uani 0.50 1 d P . 1
O1S O 0.9613(4) -0.1044(5) 0.9371(6) 0.068(2) Uani 0.40 1 d PD A 5
H1S H 0.9519 -0.1638 0.9784 0.082 Uiso 0.40 1 calc PR A 5
O2 O 0.5813(3) 0.0584(3) 0.3334(3) 0.0206(6) Uani 0.50 1 d P . 1
O2S O 0.9793(6) -0.0838(8) 0.8088(8) 0.102(3) Uani 0.40 1 d PDU B 4
H2S H 1.0017 -0.0785 0.7554 0.122 Uiso 0.40 1 d P C 4
O3 O 0.5787(3) 0.1304(3) 0.5427(2) 0.0205(6) Uani 0.50 1 d P . 1
O4 O 0.5665(3) -0.1207(2) 0.5774(2) 0.0156(6) Uani 0.50 1 d P . 2
O4S O 0.9725(8) -0.1947(10) 0.7046(10) 0.055(3) Uani 0.20 1 d PD D 6
H4S H 0.9806 -0.1841 0.6463 0.066 Uiso 0.20 1 d P E 6
O5 O 0.5390(2) 0.0373(2) 0.3695(2) 0.0144(6) Uani 0.50 1 d P . 2
O6 O 0.5355(2) 0.0984(2) 0.5413(2) 0.0141(6) Uani 0.50 1 d P . 2
O7 O 0.58243(12) -0.08114(13) 0.77665(13) 0.0250(3) Uani 1 1 d . . .
O8 O 0.62716(14) 0.11297(14) 0.74001(16) 0.0359(4) Uani 1 1 d . . .
O9 O 0.41600(12) 0.18370(13) 0.62257(13) 0.0246(3) Uani 1 1 d . . .
O10 O 0.32187(14) 0.30727(14) 0.45699(14) 0.0328(4) Uani 1 1 d . . .
O11 O 0.52135(13) 0.29263(14) 0.32713(14) 0.0300(4) Uani 1 1 d . . .
O12 O 0.59024(15) 0.26043(19) 0.16966(16) 0.0430(5) Uani 1 1 d . . .
N1 N 0.7208(3) 0.0398(3) 0.4710(3) 0.0206(7) Uani 0.50 1 d P . 1
N2 N 0.40012(16) 0.05247(17) 0.80393(16) 0.0306(5) Uani 1 1 d . . .
N3 N 0.55692(16) 0.35756(18) 0.45850(17) 0.0312(5) Uani 1 1 d . . .
N4 N 0.64592(16) -0.25830(16) 0.80778(17) 0.0307(5) Uani 1 1 d . . .
C1 C 0.7670(3) -0.0586(3) 0.5037(3) 0.0196(8) Uani 0.50 1 d P . 1
H1A H 0.8364 -0.0523 0.5156 0.024 Uiso 0.50 1 calc PR . 1
H1B H 0.7632 -0.0829 0.4521 0.024 Uiso 0.50 1 calc PR . 1
C2 C 0.7173(3) -0.1332(3) 0.5961(3) 0.0207(8) Uani 0.50 1 d P . 1
H2A H 0.7437 -0.2007 0.6123 0.025 Uiso 0.50 1 calc PR . 1
H2B H 0.7312 -0.1151 0.6506 0.025 Uiso 0.50 1 calc PR . 1
C2S C 1.0603(5) -0.0799(6) 0.9320(6) 0.0453(19) Uani 0.40 1 d PD A 5
H2S1 H 1.0662 -0.0143 0.9326 0.068 Uiso 0.40 1 d P F 5
H2S2 H 1.0896 -0.0784 0.8745 0.068 Uiso 0.40 1 d P G 5
H2S3 H 1.0914 -0.1279 0.9888 0.068 Uiso 0.40 1 d P H 5
C3 C 0.7421(3) 0.1028(4) 0.3658(3) 0.0228(9) Uani 0.50 1 d P . 1
H3A H 0.8122 0.1001 0.3511 0.027 Uiso 0.50 1 calc PR . 1
H3B H 0.7258 0.1734 0.3500 0.027 Uiso 0.50 1 calc PR . 1
C3S C 1.0665(11) -0.0885(13) 0.8614(15) 0.113(5) Uani 0.40 1 d PDU B 4
H3S1 H 1.0820 -0.0208 0.8611 0.169 Uiso 0.40 1 d P I 4
H3S2 H 1.1175 -0.1225 0.8626 0.169 Uiso 0.40 1 d P J 4
H3S3 H 1.0398 -0.1224 0.9404 0.169 Uiso 0.40 1 d P K 4
C4 C 0.6835(3) 0.0662(4) 0.3036(3) 0.0220(9) Uani 0.50 1 d P . 1
H4A H 0.6918 0.1136 0.2340 0.026 Uiso 0.50 1 calc PR . 1
H4B H 0.7072 -0.0001 0.3112 0.026 Uiso 0.50 1 calc PR . 1
C4S C 0.9642(16) -0.0995(13) 0.7118(16) 0.067(5) Uani 0.20 1 d PDU D 6
H4S1 H 1.0157 -0.0568 0.6571 0.100 Uiso 0.20 1 d P L 6
H4S2 H 0.9850 -0.1086 0.7682 0.100 Uiso 0.20 1 d P M 6
H4S3 H 0.9056 -0.0754 0.6890 0.100 Uiso 0.20 1 d P N 6
C5 C 0.7485(3) 0.0920(3) 0.5308(3) 0.0208(8) Uani 0.50 1 d P . 1
H5A H 0.8137 0.1232 0.5090 0.025 Uiso 0.50 1 calc PR . 1
H5B H 0.7518 0.0431 0.6000 0.025 Uiso 0.50 1 calc PR . 1
C6 C 0.6761(3) 0.1715(3) 0.5222(4) 0.0209(8) Uani 0.50 1 d P . 1
H6A H 0.6915 0.2003 0.5687 0.025 Uiso 0.50 1 calc PR . 1
H6B H 0.6805 0.2261 0.4554 0.025 Uiso 0.50 1 calc PR . 1
C7 C 0.6685(2) -0.3543(2) 0.8316(2) 0.0405(7) Uani 1 1 d . . .
H7 H 0.6302 -0.3921 0.8077 0.049 Uiso 1 1 calc R . .
C8 C 0.7460(3) -0.4004(2) 0.8901(3) 0.0479(8) Uani 1 1 d . . .
H8 H 0.7606 -0.4684 0.9057 0.057 Uiso 1 1 calc R . .
C9 C 0.8007(3) -0.3463(3) 0.9247(3) 0.0526(9) Uani 1 1 d . . .
H9 H 0.8529 -0.3768 0.9662 0.063 Uiso 1 1 calc R . .
C10 C 0.7795(2) -0.2452(2) 0.8987(3) 0.0474(8) Uani 1 1 d . . .
H10 H 0.8176 -0.2059 0.9211 0.057 Uiso 1 1 calc R . .
C11 C 0.70142(19) -0.2040(2) 0.8394(2) 0.0326(6) Uani 1 1 d . . .
C12 C 0.67031(18) -0.09722(19) 0.80639(19) 0.0277(5) Uani 1 1 d . . .
C13 C 0.73278(19) -0.0246(2) 0.8065(2) 0.0343(6) Uani 1 1 d . . .
H13 H 0.7952 -0.0446 0.8324 0.041 Uiso 1 1 calc R . .
C14 C 0.70932(19) 0.0790(2) 0.7700(2) 0.0309(5) Uani 1 1 d . . .
C15 C 0.78527(19) 0.1543(2) 0.7645(2) 0.0309(5) Uani 1 1 d . . .
C16 C 0.8758(2) 0.1266(2) 0.8039(3) 0.0441(7) Uani 1 1 d . . .
H16 H 0.8912 0.0578 0.8382 0.053 Uiso 1 1 calc R . .
C17 C 0.9443(2) 0.2013(3) 0.7925(3) 0.0503(9) Uani 1 1 d . . .
H17 H 1.0064 0.1827 0.8196 0.060 Uiso 1 1 calc R . .
C18 C 0.9230(2) 0.3014(2) 0.7425(2) 0.0397(7) Uani 1 1 d . . .
H18 H 0.9705 0.3514 0.7340 0.048 Uiso 1 1 calc R . .
C19 C 0.8320(3) 0.3281(2) 0.7049(3) 0.0458(8) Uani 1 1 d . . .
H19 H 0.8164 0.3969 0.6711 0.055 Uiso 1 1 calc R . .
C20 C 0.7636(2) 0.2554(2) 0.7162(3) 0.0407(7) Uani 1 1 d . . .
H20 H 0.7009 0.2746 0.6907 0.049 Uiso 1 1 calc R . .
C21 C 0.4023(2) -0.0088(3) 0.8990(2) 0.0464(8) Uani 1 1 d . . .
H21 H 0.4510 -0.0585 0.9206 0.056 Uiso 1 1 calc R . .
C22 C 0.3366(3) -0.0029(3) 0.9670(3) 0.0647(12) Uani 1 1 d . . .
H22 H 0.3404 -0.0470 1.0342 0.078 Uiso 1 1 calc R . .
C23 C 0.2655(3) 0.0685(4) 0.9351(3) 0.0686(14) Uani 1 1 d . . .
H23 H 0.2193 0.0740 0.9804 0.082 Uiso 1 1 calc R . .
C24 C 0.2616(3) 0.1322(3) 0.8367(2) 0.0518(9) Uani 1 1 d . . .
H24 H 0.2132 0.1821 0.8136 0.062 Uiso 1 1 calc R . .
C25 C 0.3300(2) 0.1213(2) 0.7729(2) 0.0330(6) Uani 1 1 d . . .
C26 C 0.33354(18) 0.18470(18) 0.66470(19) 0.0259(5) Uani 1 1 d . . .
C27 C 0.25297(19) 0.2355(2) 0.6175(2) 0.0335(6) Uani 1 1 d . . .
H27 H 0.1960 0.2319 0.6558 0.040 Uiso 1 1 calc R . .
C28 C 0.24988(19) 0.29326(19) 0.5141(2) 0.0302(5) Uani 1 1 d . . .
C29 C 0.1570(2) 0.3400(2) 0.4702(2) 0.0341(6) Uani 1 1 d . . .
C30 C 0.0786(3) 0.3468(4) 0.5241(3) 0.0681(13) Uani 1 1 d . . .
H30 H 0.0821 0.3217 0.5930 0.082 Uiso 1 1 calc R . .
C31 C -0.0067(3) 0.3903(5) 0.4787(3) 0.0897(19) Uani 1 1 d . . .
H31 H -0.0604 0.3960 0.5168 0.108 Uiso 1 1 calc R . .
C32 C -0.0138(3) 0.4253(3) 0.3789(3) 0.0582(10) Uani 1 1 d . . .
H32 H -0.0733 0.4507 0.3485 0.070 Uiso 1 1 calc R . .
C33 C 0.0647(3) 0.4228(3) 0.3257(3) 0.0499(8) Uani 1 1 d . . .
H33 H 0.0616 0.4498 0.2567 0.060 Uiso 1 1 calc R . .
C34 C 0.1502(2) 0.3812(3) 0.3703(2) 0.0455(8) Uani 1 1 d . . .
H34 H 0.2053 0.3810 0.3311 0.055 Uiso 1 1 calc R . .
C35 C 0.5690(2) 0.3908(2) 0.5273(2) 0.0329(6) Uani 1 1 d . . .
H35 H 0.5298 0.3627 0.5856 0.039 Uiso 1 1 calc R . .
C36 C 0.6365(2) 0.4647(2) 0.5169(2) 0.0385(6) Uani 1 1 d . . .
H36 H 0.6440 0.4865 0.5672 0.046 Uiso 1 1 calc R . .
C37 C 0.6924(3) 0.5056(3) 0.4320(3) 0.0468(8) Uani 1 1 d . . .
H37 H 0.7390 0.5567 0.4225 0.056 Uiso 1 1 calc R . .
C38 C 0.6801(3) 0.4720(3) 0.3610(3) 0.0483(8) Uani 1 1 d . . .
H38 H 0.7181 0.4997 0.3019 0.058 Uiso 1 1 calc R . .
C39 C 0.6121(2) 0.3976(2) 0.3765(2) 0.0370(6) Uani 1 1 d . . .
C40 C 0.5964(2) 0.3519(2) 0.3062(2) 0.0358(6) Uani 1 1 d . . .
C41 C 0.6612(2) 0.3694(3) 0.2290(2) 0.0432(8) Uani 1 1 d . . .
H41 H 0.7110 0.4182 0.2166 0.052 Uiso 1 1 calc R . .
C42 C 0.6579(2) 0.3189(3) 0.1670(2) 0.0384(7) Uani 1 1 d . . .
C43 C 0.7385(2) 0.3343(2) 0.0944(2) 0.0367(6) Uani 1 1 d . . .
C44 C 0.8277(2) 0.3768(2) 0.0976(3) 0.0430(7) Uani 1 1 d . . .
H44 H 0.8387 0.4003 0.1461 0.052 Uiso 1 1 calc R . .
C45 C 0.9004(2) 0.3846(3) 0.0294(3) 0.0501(9) Uani 1 1 d . . .
H45 H 0.9616 0.4127 0.0323 0.060 Uiso 1 1 calc R . .
C46 C 0.8855(3) 0.3521(3) -0.0432(3) 0.0536(9) Uani 1 1 d . . .
H46 H 0.9359 0.3583 -0.0897 0.064 Uiso 1 1 calc R . .
C47 C 0.7970(3) 0.3109(3) -0.0467(3) 0.0542(9) Uani 1 1 d . . .
H47 H 0.7856 0.2898 -0.0968 0.065 Uiso 1 1 calc R . .
C48 C 0.7246(2) 0.3002(3) 0.0224(2) 0.0444(7) Uani 1 1 d . . .
H48 H 0.6646 0.2693 0.0209 0.053 Uiso 1 1 calc R . .
B1S B 0.8442(2) -0.3595(3) 1.1624(3) 0.0398(8) Uani 1 1 d . . .

loop_
_atom_site_aniso_label
_atom_site_aniso_U_11
_atom_site_aniso_U_22
_atom_site_aniso_U_33
_atom_site_aniso_U_23
_atom_site_aniso_U_13
_atom_site_aniso_U_12
Mn1 0.0162(3) 0.0163(3) 0.0171(3) -0.0060(2) -0.0005(2) -0.0009(2)
Mn2 0.02477(18) 0.02588(18) 0.02110(18) -0.01081(14) -0.00451(13) 0.00601(13)
Mn3 0.02635(18) 0.01874(16) 0.02116(18) -0.00724(13) 0.00046(13) 0.00071(13)
Mn4 0.02671(19) 0.02233(17) 0.02069(18) -0.00761(14) -0.00513(14) 0.00186(13)
F1S 0.0345(9) 0.0491(10) 0.0412(10) -0.0111(8) -0.0009(7) -0.0014(8)
F2S 0.0902(17) 0.0431(11) 0.0603(14) -0.0218(10) -0.0237(12) 0.0125(11)
F3S 0.0418(10) 0.0438(10) 0.0430(10) -0.0074(8) 0.0017(8) -0.0112(8)
F4S 0.0332(10) 0.1041(19) 0.0497(12) 0.0018(12) -0.0106(9) -0.0222(11)
O1 0.0248(19) 0.0165(15) 0.0185(16) -0.0051(12) 0.0014(15) -0.0044(14)
O1S 0.042(3) 0.035(3) 0.087(5) 0.014(3) -0.014(3) -0.009(3)
O2 0.0191(17) 0.0201(16) 0.0228(18) -0.0090(14) -0.0071(14) 0.0026(13)
O2S 0.061(5) 0.095(6) 0.127(7) -0.025(5) -0.003(5) 0.007(4)
O3 0.0209(17) 0.0200(16) 0.0176(16) -0.0052(13) 0.0007(13) 0.0040(13)
O4 0.0139(15) 0.0165(14) 0.0153(15) -0.0056(11) -0.0019(13) 0.0007(12)
O4S 0.032(6) 0.081(9) 0.050(7) -0.028(7) -0.003(5) 0.007(6)
O5 0.0111(14) 0.0169(14) 0.0129(14) -0.0042(11) 0.0020(11) -0.0046(11)
O6 0.0131(14) 0.0134(13) 0.0159(14) -0.0064(11) 0.0001(11) -0.0033(11)
O7 0.0216(8) 0.0246(8) 0.0261(9) -0.0076(7) -0.0055(6) 0.0004(6)
O8 0.0252(9) 0.0282(9) 0.0508(12) -0.0132(9) -0.0058(8) -0.0010(7)
O9 0.0227(8) 0.0257(8) 0.0232(8) -0.0082(7) -0.0006(6) 0.0038(6)
O10 0.0281(9) 0.0319(9) 0.0290(10) -0.0038(8) -0.0005(7) 0.0042(7)
O11 0.0279(9) 0.0362(10) 0.0275(9) -0.0156(8) 0.0041(7) -0.0102(7)
O12 0.0302(10) 0.0718(16) 0.0366(11) -0.0329(11) 0.0069(9) -0.0130(10)
N1 0.0184(17) 0.0174(16) 0.0234(19) -0.0062(14) -0.0014(14) -0.0009(13)
N2 0.0275(10) 0.0311(11) 0.0251(11) -0.0043(9) 0.0010(8) 0.0047(8)
N3 0.0283(11) 0.0365(12) 0.0319(12) -0.0176(10) 0.0019(9) -0.0058(9)
N4 0.0288(11) 0.0231(10) 0.0330(12) -0.0046(9) -0.0055(9) 0.0010(8)
C1 0.0190(19) 0.0184(18) 0.021(2) -0.0076(16) -0.0021(16) 0.0029(15)
C2 0.020(2) 0.0190(19) 0.021(2) -0.0062(16) -0.0015(16) -0.0028(15)
C2S 0.043(4) 0.041(4) 0.039(4) -0.004(3) 0.000(3) 0.003(3)
C3 0.021(2) 0.024(2) 0.020(2) -0.0055(17) -0.0013(16) 0.0022(16)
C3S 0.082(7) 0.087(8) 0.142(10) -0.021(7) -0.031(7) 0.011(6)
C4 0.019(2) 0.026(2) 0.019(2) -0.0075(17) -0.0003(16) 0.0008(16)
C4S 0.056(8) 0.098(10) 0.052(8) -0.036(7) -0.014(7) 0.020(7)
C5 0.0179(19) 0.025(2) 0.021(2) -0.0105(17) -0.0011(16) -0.0002(16)
C6 0.021(2) 0.0183(18) 0.025(2) -0.0104(17) -0.0006(17) -0.0034(15)
C7 0.0429(16) 0.0266(13) 0.0458(17) -0.0087(12) -0.0116(13) 0.0038(11)
C8 0.0521(19) 0.0290(14) 0.055(2) -0.0100(14) -0.0168(16) 0.0145(13)
C9 0.0453(18) 0.0386(16) 0.065(2) -0.0119(16) -0.0252(17) 0.0148(14)
C10 0.0395(16) 0.0355(15) 0.063(2) -0.0147(15) -0.0261(15) 0.0076(12)
C11 0.0273(12) 0.0258(12) 0.0383(15) -0.0069(11) -0.0089(11) 0.0022(9)
C12 0.0246(11) 0.0265(11) 0.0265(12) -0.0057(9) -0.0048(9) 0.0019(9)
C13 0.0241(12) 0.0297(13) 0.0440(16) -0.0101(11) -0.0098(11) 0.0014(10)
C14 0.0256(12) 0.0318(13) 0.0336(14) -0.0123(11) -0.0021(10) -0.0032(10)
C15 0.0258(12) 0.0349(13) 0.0314(13) -0.0136(11) 0.0012(10) -0.0080(10)
C16 0.0314(14) 0.0388(15) 0.062(2) -0.0207(15) -0.0104(14) -0.0011(12)
C17 0.0272(14) 0.0511(19) 0.076(3) -0.0298(18) -0.0089(15) -0.0054(13)
C18 0.0340(14) 0.0453(16) 0.0436(17) -0.0229(14) 0.0071(12) -0.0151(12)
C19 0.0464(18) 0.0351(15) 0.0523(19) -0.0148(14) -0.0040(15) -0.0092(13)
C20 0.0327(14) 0.0340(14) 0.0522(18) -0.0147(13) -0.0071(13) -0.0049(11)
C21 0.0417(16) 0.0509(18) 0.0292(15) -0.0004(13) 0.0033(12) 0.0153(14)
C22 0.064(2) 0.076(3) 0.0282(16) 0.0020(16) 0.0107(15) 0.030(2)
C23 0.061(2) 0.087(3) 0.0320(17) -0.0013(18) 0.0163(16) 0.036(2)
C24 0.0440(17) 0.061(2) 0.0326(16) -0.0029(15) 0.0107(13) 0.0214(15)
C25 0.0273(12) 0.0353(13) 0.0281(13) -0.0056(11) 0.0025(10) 0.0056(10)
C26 0.0230(11) 0.0264(11) 0.0258(12) -0.0088(9) 0.0010(9) 0.0013(9)
C27 0.0235(12) 0.0354(13) 0.0320(14) -0.0052(11) 0.0020(10) 0.0063(10)
C28 0.0264(12) 0.0251(11) 0.0343(14) -0.0077(10) -0.0033(10) 0.0022(9)
C29 0.0276(13) 0.0336(13) 0.0368(15) -0.0105(11) -0.0058(11) 0.0068(10)
C30 0.0411(19) 0.115(4) 0.0386(19) -0.023(2) -0.0095(15) 0.038(2)
C31 0.047(2) 0.152(5) 0.047(2) -0.020(3) -0.0060(18) 0.055(3)
C32 0.0354(17) 0.076(3) 0.051(2) -0.0134(19) -0.0127(15) 0.0218(17)
C33 0.0456(18) 0.0480(18) 0.0395(17) -0.0015(14) -0.0147(14) 0.0119(14)
C34 0.0350(15) 0.0478(18) 0.0356(16) 0.0002(13) -0.0043(12) 0.0083(13)
C35 0.0336(13) 0.0341(13) 0.0355(14) -0.0191(11) 0.0000(11) -0.0004(11)
C36 0.0424(16) 0.0374(15) 0.0429(16) -0.0236(13) -0.0032(13) -0.0029(12)
C37 0.0502(19) 0.0456(17) 0.0491(19) -0.0250(15) 0.0045(15) -0.0220(15)
C38 0.0496(19) 0.056(2) 0.0421(18) -0.0246(15) 0.0089(14) -0.0276(16)
C39 0.0333(14) 0.0457(16) 0.0339(15) -0.0192(13) 0.0060(11) -0.0125(12)
C40 0.0278(13) 0.0499(17) 0.0314(14) -0.0193(13) 0.0057(11) -0.0125(12)
C41 0.0321(14) 0.067(2) 0.0362(16) -0.0285(15) 0.0086(12) -0.0219(14)
C42 0.0248(13) 0.0594(19) 0.0321(14) -0.0205(14) 0.0022(11) -0.0087(12)
C43 0.0289(13) 0.0448(16) 0.0311(14) -0.0112(12) 0.0015(11) 0.0011(11)
C44 0.0297(14) 0.0446(17) 0.0475(18) -0.0129(14) 0.0064(13) -0.0015(12)
C45 0.0262(14) 0.0431(17) 0.066(2) -0.0094(16) 0.0141(14) -0.0016(12)
C46 0.0453(18) 0.0501(19) 0.055(2) -0.0137(17) 0.0252(16) 0.0053(15)
C47 0.052(2) 0.066(2) 0.0419(19) -0.0211(17) 0.0126(16) 0.0066(17)
C48 0.0338(15) 0.062(2) 0.0367(16) -0.0204(15) 0.0026(12) 0.0020(14)
B1S 0.0286(15) 0.0406(17) 0.0400(18) -0.0068(14) -0.0058(13) -0.0068(13)

loop_
_atom_type_symbol
_atom_type_description
_atom_type_scat_dispersion_real
_atom_type_scat_dispersion_imag
_atom_type_scat_source
C C 0.0033 0.0016 'International Tables Vol C Tables 4.2.6.8 and 6.1.1.4'
H H 0.0000 0.0000 'International Tables Vol C Tables 4.2.6.8 and 6.1.1.4'
N N 0.0061 0.0033 'International Tables Vol C Tables 4.2.6.8 and 6.1.1.4'
O O 0.0106 0.0060 'International Tables Vol C Tables 4.2.6.8 and 6.1.1.4'
Mn Mn 0.3368 0.7283 'International Tables Vol C Tables 4.2.6.8 and 6.1.1.4'
B B 0.0013 0.0007 'International Tables Vol C Tables 4.2.6.8 and 6.1.1.4'
F F 0.0171 0.0103 'International Tables Vol C Tables 4.2.6.8 and 6.1.1.4'

loop_
_geom_angle_atom_site_label_1
_geom_angle_atom_site_label_2
_geom_angle_atom_site_label_3
_geom_angle
_geom_angle_site_symmetry_1
_geom_angle_site_symmetry_3
Mn1 Mn1 O5 90.11(13) 2_656 .
Mn1 Mn1 O6 89.87(13) 2_656 .
O5 Mn1 O6 125.05(15) . .
Mn1 Mn1 O4 85.48(13) 2_656 .
O5 Mn1 O4 117.05(15) . .
O6 Mn1 O4 117.71(15) . .
Mn1 Mn1 O4 55.88(10) 2_656 2_656
O5 Mn1 O4 67.88(14) . 2_656
O6 Mn1 O4 67.20(14) . 2_656
O4 Mn1 O4 141.36(8) . 2_656
Mn1 Mn1 O5 51.31(9) 2_656 2_656
O5 Mn1 O5 141.41(8) . 2_656
O6 Mn1 O5 63.28(13) . 2_656
O4 Mn1 O5 66.16(14) . 2_656
O4 Mn1 O5 86.80(12) 2_656 2_656
Mn1 Mn1 O6 51.55(9) 2_656 2_656
O5 Mn1 O6 63.35(13) . 2_656
O6 Mn1 O6 141.43(8) . 2_656
O4 Mn1 O6 65.58(13) . 2_656
O4 Mn1 O6 87.36(12) 2_656 2_656
O5 Mn1 O6 87.84(12) 2_656 2_656
Mn1 Mn1 O2 106.81(11) 2_656 .
O5 Mn1 O2 16.80(12) . .
O6 Mn1 O2 121.69(14) . .
O4 Mn1 O2 118.98(14) . .
O4 Mn1 O2 77.22(12) 2_656 .
O5 Mn1 O2 158.06(12) 2_656 .
O6 Mn1 O2 76.63(12) 2_656 .
Mn1 Mn1 O1 101.97(12) 2_656 .
O5 Mn1 O1 116.36(14) . .
O6 Mn1 O1 117.31(14) . .
O4 Mn1 O1 16.49(12) . .
O4 Mn1 O1 157.85(13) 2_656 .
O5 Mn1 O1 77.45(13) 2_656 .
O6 Mn1 O1 76.70(12) 2_656 .
O2 Mn1 O1 113.05(13) . .
Mn1 Mn1 O3 106.99(11) 2_656 .
O5 Mn1 O3 122.44(14) . .
O6 Mn1 O3 17.13(12) . .
O4 Mn1 O3 118.75(14) . .
O4 Mn1 O3 77.50(12) 2_656 .
O5 Mn1 O3 76.32(12) 2_656 .
O6 Mn1 O3 158.53(12) 2_656 .
O2 Mn1 O3 113.92(13) . .
O1 Mn1 O3 112.99(13) . .
Mn1 Mn1 N1 176.68(11) 2_656 .
O5 Mn1 N1 91.30(15) . .
O6 Mn1 N1 91.78(15) . .
O4 Mn1 N1 91.20(15) . .
O4 Mn1 N1 127.43(13) 2_656 .
O5 Mn1 N1 127.23(13) 2_656 .
O6 Mn1 N1 126.74(13) 2_656 .
O2 Mn1 N1 74.71(14) . .
O1 Mn1 N1 74.72(13) . .
O3 Mn1 N1 74.73(13) . .
O5 Mn2 O6 61.35(13) 2_656 .
O5 Mn2 O8 149.49(11) 2_656 .
O6 Mn2 O8 107.52(12) . .
O5 Mn2 O7 78.56(10) 2_656 .
O6 Mn2 O7 111.55(10) . .
O8 Mn2 O7 80.33(7) . .
O5 Mn2 O9 100.38(10) 2_656 .
O6 Mn2 O9 76.45(9) . .
O8 Mn2 O9 104.30(7) . .
O7 Mn2 O9 169.43(7) . .
O5 Mn2 O3 80.06(14) 2_656 .
O6 Mn2 O3 20.24(11) . .
O8 Mn2 O3 87.41(13) . .
O7 Mn2 O3 111.27(10) . .
O9 Mn2 O3 78.68(9) . .
O5 Mn2 N2 107.60(12) 2_656 .
O6 Mn2 N2 143.98(11) . .
O8 Mn2 N2 96.96(9) . .
O7 Mn2 N2 98.09(8) . .
O9 Mn2 N2 72.08(7) . .
O3 Mn2 N2 150.62(10) . .
O5 Mn2 O2 19.41(11) 2_656 2_656
O6 Mn2 O2 78.60(14) . 2_656
O8 Mn2 O2 158.33(10) . 2_656
O7 Mn2 O2 78.12(9) . 2_656
O9 Mn2 O2 97.34(9) . 2_656
O3 Mn2 O2 98.21(15) . 2_656
N2 Mn2 O2 88.38(13) . 2_656
O4 Mn3 O10 105.98(12) 2_656 .
O4 Mn3 O6 63.68(13) 2_656 .
O10 Mn3 O6 148.33(10) . .
O4 Mn3 O9 112.73(10) 2_656 .
O10 Mn3 O9 80.85(7) . .
O6 Mn3 O9 76.87(10) . .
O4 Mn3 O11 75.38(10) 2_656 .
O10 Mn3 O11 104.94(8) . .
O6 Mn3 O11 101.09(10) . .
O9 Mn3 O11 168.72(7) . .
O4 Mn3 O1 18.47(10) 2_656 2_656
O10 Mn3 O1 87.52(13) . 2_656
O6 Mn3 O1 79.39(14) . 2_656
O9 Mn3 O1 110.01(10) . 2_656
O11 Mn3 O1 80.21(10) . 2_656
O4 Mn3 O3 79.87(15) 2_656 .
O10 Mn3 O3 159.84(10) . .
O6 Mn3 O3 19.99(10) . .
O9 Mn3 O3 79.13(10) . .
O11 Mn3 O3 95.18(10) . .
O1 Mn3 O3 97.11(15) 2_656 .
O4 Mn3 N3 143.21(11) 2_656 .
O10 Mn3 N3 99.10(8) . .
O6 Mn3 N3 105.78(11) . .
O9 Mn3 N3 97.33(8) . .
O11 Mn3 N3 72.39(8) . .
O1 Mn3 N3 152.59(11) 2_656 .
O3 Mn3 N3 85.80(12) . .
O4 Mn4 O12 149.87(11) 2_656 .
O4 Mn4 O11 76.30(10) 2_656 .
O12 Mn4 O11 81.01(8) . .
O4 Mn4 O5 63.99(14) 2_656 .
O12 Mn4 O5 107.71(12) . .
O11 Mn4 O5 111.54(10) . .
O4 Mn4 O2 81.79(15) 2_656 .
O12 Mn4 O2 87.55(13) . .
O11 Mn4 O2 109.69(10) . .
O5 Mn4 O2 20.17(11) . .
O4 Mn4 O7 102.27(10) 2_656 2_656
O12 Mn4 O7 103.38(8) . 2_656
O11 Mn4 O7 170.08(7) . 2_656
O5 Mn4 O7 75.89(9) . 2_656
O2 Mn4 O7 79.59(10) . 2_656
O4 Mn4 N4 105.25(12) 2_656 2_656
O12 Mn4 N4 97.37(9) . 2_656
O11 Mn4 N4 98.35(8) . 2_656
O5 Mn4 N4 143.25(10) . 2_656
O2 Mn4 N4 151.96(11) . 2_656
O7 Mn4 N4 72.41(8) 2_656 2_656
O4 Mn4 O1 17.80(10) 2_656 2_656
O12 Mn4 O1 160.12(11) . 2_656
O11 Mn4 O1 79.21(10) . 2_656
O5 Mn4 O1 78.04(14) . 2_656
O2 Mn4 O1 97.23(15) . 2_656
O7 Mn4 O1 96.47(10) 2_656 2_656
N4 Mn4 O1 87.47(13) 2_656 2_656
C2 O1 Mn3 122.7(3) . 2_656
C2 O1 Mn1 115.4(3) . .
Mn3 O1 Mn1 99.76(16) 2_656 .
C2 O1 Mn4 118.2(3) . 2_656
Mn3 O1 Mn4 96.21(14) 2_656 2_656
Mn1 O1 Mn4 100.36(17) . 2_656
H1S O1S H3S3 86.7 . .
C4 O2 Mn4 123.6(3) . .
C4 O2 Mn1 116.1(3) . .
Mn4 O2 Mn1 98.06(15) . .
C4 O2 Mn2 117.4(3) . 2_656
Mn4 O2 Mn2 97.76(13) . 2_656
Mn1 O2 Mn2 99.54(16) . 2_656
C3S O2S H2S 102.0 . .
C3S O2S H4S2 114.0 . .
H2S O2S H4S2 32.1 . .
C6 O3 Mn2 124.2(3) . .
C6 O3 Mn1 115.1(3) . .
Mn2 O3 Mn1 98.44(15) . .
C6 O3 Mn3 118.3(3) . .
Mn2 O3 Mn3 97.21(13) . .
Mn1 O3 Mn3 98.86(16) . .
Mn1 O4 Mn4 123.70(18) . 2_656
Mn1 O4 Mn3 118.65(17) . 2_656
Mn4 O4 Mn3 105.86(14) 2_656 2_656
Mn4 O4 Mn1 100.99(15) 2_656 2_656
Mn3 O4 Mn1 103.72(15) 2_656 2_656
C4S O4S H4S 109.4 . .
Mn1 O5 Mn2 128.33(18) . 2_656
Mn1 O5 Mn4 116.21(17) . .
Mn2 O5 Mn4 104.14(13) 2_656 .
Mn2 O5 Mn1 103.00(14) 2_656 2_656
Mn4 O5 Mn1 104.07(14) . 2_656
Mn1 O6 Mn2 122.40(16) . .
Mn1 O6 Mn3 122.58(17) . .
Mn2 O6 Mn3 104.73(13) . .
Mn2 O6 Mn1 105.21(14) . 2_656
Mn3 O6 Mn1 102.48(14) . 2_656
C12 O7 Mn2 130.60(16) . .
C12 O7 Mn4 118.38(16) . 2_656
Mn2 O7 Mn4 100.90(7) . 2_656
C14 O8 Mn2 132.37(19) . .
C26 O9 Mn3 130.88(16) . .
C26 O9 Mn2 119.15(15) . .
Mn3 O9 Mn2 101.37(7) . .
C28 O10 Mn3 132.34(17) . .
C40 O11 Mn4 131.12(19) . .
C40 O11 Mn3 120.11(18) . .
Mn4 O11 Mn3 101.88(8) . .
C42 O12 Mn4 132.2(2) . .
C1 N1 C5 111.6(4) . .
C1 N1 C3 111.5(4) . .
C5 N1 C3 111.1(4) . .
C1 N1 Mn1 107.3(3) . .
C5 N1 Mn1 107.5(3) . .
C3 N1 Mn1 107.5(3) . .
C21 N2 C25 118.7(2) . .
C21 N2 Mn2 124.82(19) . .
C25 N2 Mn2 116.34(17) . .
C39 N3 C35 118.5(2) . .
C39 N3 Mn3 116.18(19) . .
C35 N3 Mn3 125.22(19) . .
C11 N4 C7 119.0(2) . .
C11 N4 Mn4 116.61(17) . 2_656
C7 N4 Mn4 124.4(2) . 2_656
N1 C1 C2 110.5(4) . .
N1 C1 H1A 109.6 . .
C2 C1 H1A 109.6 . .
N1 C1 H1B 109.6 . .
C2 C1 H1B 109.6 . .
H1A C1 H1B 108.1 . .
O1 C2 C1 111.4(4) . .
O1 C2 H2A 109.3 . .
C1 C2 H2A 109.3 . .
O1 C2 H2B 109.3 . .
C1 C2 H2B 109.3 . .
H2A C2 H2B 108.0 . .
O1S C2S H2S1 108.4 . .
O1S C2S H2S2 110.2 . .
H2S1 C2S H2S2 109.9 . .
O1S C2S H2S3 109.5 . .
H2S1 C2S H2S3 108.0 . .
H2S2 C2S H2S3 110.7 . .
O1S C2S H3S1 111.9 . .
H2S1 C2S H3S1 66.8 . .
H2S2 C2S H3S1 45.2 . .
H2S3 C2S H3S1 137.6 . .
O1S C2S H3S3 50.6 . .
H2S1 C2S H3S3 156.5 . .
H2S2 C2S H3S3 89.8 . .
H2S3 C2S H3S3 75.2 . .
H3S1 C2S H3S3 127.0 . .
N1 C3 C4 110.4(4) . .
N1 C3 H3A 109.6 . .
C4 C3 H3A 109.6 . .
N1 C3 H3B 109.6 . .
C4 C3 H3B 109.6 . .
H3A C3 H3B 108.1 . .
O2S C3S H2S2 158.5 . .
O2S C3S H3S1 110.9 . .
H2S2 C3S H3S1 47.6 . .
O2S C3S H3S2 126.7 . .
H2S2 C3S H3S2 71.9 . .
H3S1 C3S H3S2 112.9 . .
O2S C3S H3S3 103.2 . .
H2S2 C3S H3S3 79.9 . .
H3S1 C3S H3S3 93.4 . .
H3S2 C3S H3S3 103.0 . .
O2 C4 C3 109.8(4) . .
O2 C4 H4A 109.7 . .
C3 C4 H4A 109.7 . .
O2 C4 H4B 109.7 . .
C3 C4 H4B 109.7 . .
H4A C4 H4B 108.2 . .
O4S C4S H2S 126.0 . .
O4S C4S H4S1 99.5 . .
H2S C4S H4S1 85.4 . .
O4S C4S H4S2 107.1 . .
H4S1 C4S H4S2 109.3 . .
O4S C4S H4S3 106.0 . .
H2S C4S H4S3 124.2 . .
H4S1 C4S H4S3 106.5 . .
H4S2 C4S H4S3 125.4 . .
N1 C5 C6 110.6(4) . .
N1 C5 H5A 109.5 . .
C6 C5 H5A 109.5 . .
N1 C5 H5B 109.5 . .
C6 C5 H5B 109.5 . .
H5A C5 H5B 108.1 . .
O3 C6 C5 110.8(4) . .
O3 C6 H6A 109.5 . .
C5 C6 H6A 109.5 . .
O3 C6 H6B 109.5 . .
C5 C6 H6B 109.5 . .
H6A C6 H6B 108.1 . .
N4 C7 C8 122.3(3) . .
N4 C7 H7 118.8 . .
C8 C7 H7 118.8 . .
C9 C8 C7 118.8(3) . .
C9 C8 H8 120.6 . .
C7 C8 H8 120.6 . .
C8 C9 C10 119.7(3) . .
C8 C9 H9 120.2 . .
C10 C9 H9 120.2 . .
C11 C10 C9 118.3(3) . .
C11 C10 H10 120.9 . .
C9 C10 H10 120.9 . .
N4 C11 C10 121.9(3) . .
N4 C11 C12 114.1(2) . .
C10 C11 C12 123.9(3) . .
O7 C12 C13 124.5(2) . .
O7 C12 C11 114.0(2) . .
C13 C12 C11 121.4(2) . .
C12 C13 C14 123.8(2) . .
C12 C13 H13 118.1 . .
C14 C13 H13 118.1 . .
O8 C14 C13 123.7(2) . .
O8 C14 C15 116.3(2) . .
C13 C14 C15 120.0(2) . .
C16 C15 C20 119.4(3) . .
C16 C15 C14 122.4(3) . .
C20 C15 C14 118.1(2) . .
C15 C16 C17 119.1(3) . .
C15 C16 H16 120.4 . .
C17 C16 H16 120.4 . .
C18 C17 C16 121.0(3) . .
C18 C17 H17 119.5 . .
C16 C17 H17 119.5 . .
C17 C18 C19 119.3(3) . .
C17 C18 H18 120.3 . .
C19 C18 H18 120.3 . .
C18 C19 C20 120.3(3) . .
C18 C19 H19 119.9 . .
C20 C19 H19 119.9 . .
C19 C20 C15 120.8(3) . .
C19 C20 H20 119.6 . .
C15 C20 H20 119.6 . .
N2 C21 C22 122.7(3) . .
N2 C21 H21 118.7 . .
C22 C21 H21 118.7 . .
C23 C22 C21 118.4(3) . .
C23 C22 H22 120.8 . .
C21 C22 H22 120.8 . .
C22 C23 C24 119.8(3) . .
C22 C23 H23 120.1 . .
C24 C23 H23 120.1 . .
C23 C24 C25 118.3(3) . .
C23 C24 H24 120.8 . .
C25 C24 H24 120.8 . .
N2 C25 C24 122.0(3) . .
N2 C25 C26 114.2(2) . .
C24 C25 C26 123.8(2) . .
O9 C26 C27 125.0(2) . .
O9 C26 C25 114.0(2) . .
C27 C26 C25 121.0(2) . .
C26 C27 C28 123.9(2) . .
C26 C27 H27 118.0 . .
C28 C27 H27 118.0 . .
O10 C28 C27 123.5(2) . .
O10 C28 C29 117.2(2) . .
C27 C28 C29 119.3(2) . .
C30 C29 C34 117.9(3) . .
C30 C29 C28 123.2(3) . .
C34 C29 C28 118.8(3) . .
C29 C30 C31 120.5(4) . .
C29 C30 H30 119.8 . .
C31 C30 H30 119.8 . .
C32 C31 C30 120.5(4) . .
C32 C31 H31 119.7 . .
C30 C31 H31 119.7 . .
C33 C32 C31 118.9(3) . .
C33 C32 H32 120.6 . .
C31 C32 H32 120.6 . .
C32 C33 C34 120.7(3) . .
C32 C33 H33 119.6 . .
C34 C33 H33 119.6 . .
C29 C34 C33 121.3(3) . .
C29 C34 H34 119.3 . .
C33 C34 H34 119.3 . .
N3 C35 C36 122.6(3) . .
N3 C35 H35 118.7 . .
C36 C35 H35 118.7 . .
C37 C36 C35 118.3(3) . .
C37 C36 H36 120.9 . .
C35 C36 H36 120.9 . .
C38 C37 C36 119.4(3) . .
C38 C37 H37 120.3 . .
C36 C37 H37 120.3 . .
C37 C38 C39 119.3(3) . .
C37 C38 H38 120.3 . .
C39 C38 H38 120.3 . .
N3 C39 C38 121.9(3) . .
N3 C39 C40 114.4(2) . .
C38 C39 C40 123.7(3) . .
O11 C40 C41 124.3(3) . .
O11 C40 C39 114.6(2) . .
C41 C40 C39 121.0(3) . .
C40 C41 C42 124.1(3) . .
C40 C41 H41 117.9 . .
C42 C41 H41 117.9 . .
O12 C42 C41 123.9(3) . .
O12 C42 C43 116.7(3) . .
C41 C42 C43 119.4(3) . .
C44 C43 C48 119.0(3) . .
C44 C43 C42 123.1(3) . .
C48 C43 C42 117.8(3) . .
C45 C44 C43 119.4(4) . .
C45 C44 H44 120.3 . .
C43 C44 H44 120.3 . .
C44 C45 C46 121.3(3) . .
C44 C45 H45 119.3 . .
C46 C45 H45 119.3 . .
C47 C46 C45 119.1(3) . .
C47 C46 H46 120.4 . .
C45 C46 H46 120.4 . .
C46 C47 C48 120.2(4) . .
C46 C47 H47 119.9 . .
C48 C47 H47 119.9 . .
C47 C48 C43 120.9(3) . .
C47 C48 H48 119.6 . .
C43 C48 H48 119.6 . .
F4S B1S F2S 109.6(3) . .
F4S B1S F3S 109.9(3) . .
F2S B1S F3S 109.2(3) . .
F4S B1S F1S 110.0(3) . .
F2S B1S F1S 109.2(3) . .
F3S B1S F1S 109.0(3) . .

loop_
_geom_bond_atom_site_label_1
_geom_bond_atom_site_label_2
_geom_bond_distance
_geom_bond_site_symmetry_2
Mn1 Mn1 1.3886(13) 2_656
Mn1 O5 1.738(3) .
Mn1 O6 1.744(3) .
Mn1 O4 1.841(3) .
Mn1 O4 2.217(4) 2_656
Mn1 O5 2.226(4) 2_656
Mn1 O6 2.227(3) 2_656
Mn1 O2 2.228(4) .
Mn1 O1 2.230(4) .
Mn1 O3 2.233(4) .
Mn1 N1 2.390(4) .
Mn2 O5 2.071(3) 2_656
Mn2 O6 2.090(3) .
Mn2 O8 2.105(2) .
Mn2 O7 2.1422(17) .
Mn2 O9 2.1808(17) .
Mn2 O3 2.210(3) .
Mn2 N2 2.245(2) .
Mn2 O2 2.266(3) 2_656
Mn3 O4 2.099(3) 2_656
Mn3 O10 2.1209(19) .
Mn3 O6 2.122(3) .
Mn3 O9 2.1309(18) .
Mn3 O11 2.1554(19) .
Mn3 O1 2.206(4) 2_656
Mn3 O3 2.237(3) .
Mn3 N3 2.250(2) .
Mn4 O4 2.076(3) 2_656
Mn4 O12 2.116(2) .
Mn4 O11 2.1351(19) .
Mn4 O5 2.156(3) .
Mn4 O2 2.160(3) .
Mn4 O7 2.1827(18) 2_656
Mn4 N4 2.226(2) 2_656
Mn4 O1 2.269(4) 2_656
F1S B1S 1.392(4) .
F2S B1S 1.387(5) .
F3S B1S 1.387(4) .
F4S B1S 1.370(4) .
O1 C2 1.429(6) .
O1 Mn3 2.206(4) 2_656
O1 Mn4 2.269(4) 2_656
O1S C2S 1.402(7) .
O1S H1S 0.8400 .
O1S H3S3 1.1109 .
O2 C4 1.457(6) .
O2 Mn2 2.266(3) 2_656
O2S C3S 1.446(9) .
O2S H2S 0.8277 .
O2S H4S2 0.8392 .
O3 C6 1.444(6) .
O4 Mn4 2.076(3) 2_656
O4 Mn3 2.099(3) 2_656
O4 Mn1 2.217(4) 2_656
O4S C4S 1.456(10) .
O4S H4S 0.8331 .
O5 Mn2 2.071(3) 2_656
O5 Mn1 2.226(4) 2_656
O6 Mn1 2.227(3) 2_656
O7 C12 1.292(3) .
O7 Mn4 2.1827(18) 2_656
O8 C14 1.256(3) .
O9 C26 1.290(3) .
O10 C28 1.253(3) .
O11 C40 1.296(3) .
O12 C42 1.258(4) .
N1 C1 1.472(6) .
N1 C5 1.472(6) .
N1 C3 1.484(6) .
N2 C21 1.336(4) .
N2 C25 1.344(3) .
N3 C39 1.338(4) .
N3 C35 1.340(4) .
N4 C11 1.341(4) .
N4 C7 1.343(4) .
N4 Mn4 2.226(2) 2_656
C1 C2 1.507(6) .
C1 H1A 0.9900 .
C1 H1B 0.9900 .
C2 H2A 0.9900 .
C2 H2B 0.9900 .
C2S H2S1 0.9738 .
C2S H2S2 0.9411 .
C2S H2S3 0.9642 .
C2S H3S1 1.0901 .
C2S H3S3 0.6474 .
C3 C4 1.517(7) .
C3 H3A 0.9900 .
C3 H3B 0.9900 .
C3S H2S2 0.4379 .
C3S H3S1 1.0193 .
C3S H3S2 0.8590 .
C3S H3S3 1.1321 .
C4 H4A 0.9900 .
C4 H4B 0.9900 .
C4S H2S 0.9965 .
C4S H4S1 1.0527 .
C4S H4S2 0.8642 .
C4S H4S3 0.9002 .
C5 C6 1.504(6) .
C5 H5A 0.9900 .
C5 H5B 0.9900 .
C6 H6A 0.9900 .
C6 H6B 0.9900 .
C7 C8 1.390(4) .
C7 H7 0.9500 .
C8 C9 1.362(5) .
C8 H8 0.9500 .
C9 C10 1.403(5) .
C9 H9 0.9500 .
C10 C11 1.388(4) .
C10 H10 0.9500 .
C11 C12 1.502(4) .
C12 C13 1.374(4) .
C13 C14 1.427(4) .
C13 H13 0.9500 .
C14 C15 1.501(4) .
C15 C16 1.384(4) .
C15 C20 1.390(4) .
C16 C17 1.402(4) .
C16 H16 0.9500 .
C17 C18 1.378(5) .
C17 H17 0.9500 .
C18 C19 1.380(5) .
C18 H18 0.9500 .
C19 C20 1.380(4) .
C19 H19 0.9500 .
C20 H20 0.9500 .
C21 C22 1.381(5) .
C21 H21 0.9500 .
C22 C23 1.377(5) .
C22 H22 0.9500 .
C23 C24 1.386(5) .
C23 H23 0.9500 .
C24 C25 1.387(4) .
C24 H24 0.9500 .
C25 C26 1.501(4) .
C26 C27 1.377(3) .
C27 C28 1.432(4) .
C27 H27 0.9500 .
C28 C29 1.488(4) .
C29 C30 1.364(5) .
C29 C34 1.376(4) .
C30 C31 1.392(5) .
C30 H30 0.9500 .
C31 C32 1.380(6) .
C31 H31 0.9500 .
C32 C33 1.338(5) .
C32 H32 0.9500 .
C33 C34 1.385(4) .
C33 H33 0.9500 .
C34 H34 0.9500 .
C35 C36 1.386(4) .
C35 H35 0.9500 .
C36 C37 1.376(5) .
C36 H36 0.9500 .
C37 C38 1.374(5) .
C37 H37 0.9500 .
C38 C39 1.381(4) .
C38 H38 0.9500 .
C39 C40 1.501(4) .
C40 C41 1.381(4) .
C41 C42 1.425(5) .
C41 H41 0.9500 .
C42 C43 1.486(4) .
C43 C44 1.392(4) .
C43 C48 1.396(5) .
C44 C45 1.385(5) .
C44 H44 0.9500 .
C45 C46 1.391(6) .
C45 H45 0.9500 .
C46 C47 1.376(6) .
C46 H46 0.9500 .
C47 C48 1.383(5) .
C47 H47 0.9500 .
C48 H48 0.9500 .

loop_
_platon_squeeze_void_nr
_platon_squeeze_void_average_x
_platon_squeeze_void_average_y
_platon_squeeze_void_average_z
_platon_squeeze_void_volume
_platon_squeeze_void_count_electrons
_platon_squeeze_void_content
1 0.000 0.000 0.500 83 13 ' '
2 0.150 0.705 0.664 11 1 ' '
3 0.500 0.500 0.000 300 69 ' '
4 0.850 0.295 0.336 11 1 ' '
